data_4100089
_journal_name_full 'Journal of the American Chemical Society'
_journal_paper_doi 10.1021/ja0464903
_journal_year 2005
_chemical_formula_moiety 'C9 H18 O6'
_chemical_formula_sum 'C9 H18 O6'
_chemical_formula_weight 222.23
_space_group_IT_number 14
_symmetry_cell_setting monoclinic
_symmetry_space_group_name_Hall '-P 2ybc'
_symmetry_space_group_name_H-M 'P 1 21/c 1'
_cell_angle_alpha 90.00
_cell_angle_beta 91.77(5)
_cell_angle_gamma 90.00
_cell_formula_units_Z 4
_cell_length_a 13.788(6)
_cell_length_b 10.664(5)
_cell_length_c 7.894(4)
_cell_measurement_temperature 180.0(2)
_cell_volume 1160.1(9)
_cod_depositor_comments
;
The following automatic conversions were performed:
'_symmetry_cell_setting' value 'Monoclinic' changed to 'monoclinic'
according to '/home/saulius/struct/CIF-dictionaries/cif_core.dic'
dictionary named 'cif_core.dic' version 2.4.1 from 2010-06-29.

Automatic conversion script
Id: cif_fix_enum 1527 2010-12-29 10:47:43Z saulius 
;
_cod_original_sg_symbol_H-M 'P 21/c'
_cod_database_code 4100089

loop_
_symmetry_equiv_pos_as_xyz
'x, y, z'
'x, -y+1/2, z+1/2'
'-x, -y, -z'
'-x, y-1/2, -z-1/2'

loop_
_atom_site_label
_atom_site_type_symbol
_atom_site_fract_x
_atom_site_fract_y
_atom_site_fract_z
_atom_site_U_iso_or_equiv
_atom_site_adp_type
_atom_site_occupancy
_atom_site_symmetry_multiplicity
_atom_site_calc_flag
_atom_site_refinement_flags
_atom_site_disorder_assembly
_atom_site_disorder_group
C1 C 0.25702(18) 0.5452(3) 0.2035(3) 0.0307(7) Uani 1 1 d . . .
C2 C 0.2090(2) 0.4716(4) 0.3416(4) 0.0433(9) Uani 1 1 d . . .
C3 C 0.3115(2) 0.6601(3) 0.2657(5) 0.0406(8) Uani 1 1 d . . .
O4 O 0.31963(12) 0.45481(17) 0.1319(2) 0.0293(5) Uani 1 1 d . . .
O5 O 0.36990(12) 0.51546(16) -0.0070(2) 0.0270(4) Uani 1 1 d . . .
C6 C 0.36921(18) 0.4307(2) -0.1454(3) 0.0263(6) Uani 1 1 d . . .
C7 C 0.4132(2) 0.3049(3) -0.0982(4) 0.0333(7) Uani 1 1 d . . .
C8 C 0.4233(2) 0.5010(3) -0.2781(4) 0.0318(7) Uani 1 1 d . . .
O9 O 0.27337(12) 0.39786(16) -0.2001(2) 0.0292(5) Uani 1 1 d . . .
O10 O 0.22031(12) 0.51469(16) -0.2396(2) 0.0289(5) Uani 1 1 d . . .
C11 C 0.12767(17) 0.5040(3) -0.1678(3) 0.0281(6) Uani 1 1 d . . .
C12 C 0.0729(2) 0.3884(3) -0.2263(5) 0.0381(8) Uani 1 1 d . . .
C13 C 0.0774(2) 0.6249(3) -0.2203(5) 0.0375(8) Uani 1 1 d . . .
O14 O 0.13395(12) 0.48827(16) 0.0103(2) 0.0295(4) Uani 1 1 d . . .
O15 O 0.18932(12) 0.59462(17) 0.0820(2) 0.0308(5) Uani 1 1 d . . .
H2A H 0.164(3) 0.522(3) 0.393(4) 0.057(10) Uiso 1 1 d . . .
H2B H 0.253(2) 0.444(3) 0.428(4) 0.046(9) Uiso 1 1 d . . .
H2C H 0.177(2) 0.393(3) 0.288(4) 0.070(12) Uiso 1 1 d . . .
H3A H 0.272(2) 0.714(3) 0.331(4) 0.048(9) Uiso 1 1 d . . .
H3B H 0.364(2) 0.636(3) 0.346(4) 0.062(10) Uiso 1 1 d . . .
H3C H 0.339(2) 0.708(3) 0.165(4) 0.057(10) Uiso 1 1 d . . .
H7A H 0.3727(19) 0.262(3) -0.011(4) 0.041(8) Uiso 1 1 d . . .
H7B H 0.478(2) 0.313(3) -0.057(4) 0.049(9) Uiso 1 1 d . . .
H7C H 0.4142(17) 0.252(3) -0.201(3) 0.030(7) Uiso 1 1 d . . .
H8A H 0.484(2) 0.518(3) -0.237(4) 0.041(9) Uiso 1 1 d . . .
H8B H 0.391(2) 0.578(3) -0.311(4) 0.045(9) Uiso 1 1 d . . .
H8C H 0.4270(18) 0.451(3) -0.378(4) 0.031(7) Uiso 1 1 d . . .
H12A H 0.102(2) 0.315(3) -0.190(4) 0.055(10) Uiso 1 1 d . . .
H12B H 0.069(2) 0.386(3) -0.349(4) 0.049(9) Uiso 1 1 d . . .
H12C H 0.008(2) 0.388(3) -0.189(3) 0.042(8) Uiso 1 1 d . . .
H13A H 0.015(2) 0.626(3) -0.178(4) 0.048(9) Uiso 1 1 d . . .
H13B H 0.074(2) 0.631(3) -0.348(4) 0.043(9) Uiso 1 1 d . . .
H13C H 0.113(2) 0.691(3) -0.175(4) 0.049(10) Uiso 1 1 d . . .

loop_
_atom_site_aniso_label
_atom_site_aniso_U_11
_atom_site_aniso_U_22
_atom_site_aniso_U_33
_atom_site_aniso_U_23
_atom_site_aniso_U_13
_atom_site_aniso_U_12
C1 0.0265(14) 0.0360(16) 0.0295(15) -0.0055(13) -0.0010(12) 0.0033(13)
C2 0.0384(17) 0.061(3) 0.0302(17) 0.0048(17) 0.0026(15) 0.0080(18)
C3 0.0333(17) 0.042(2) 0.046(2) -0.0199(17) -0.0050(15) 0.0079(16)
O4 0.0288(10) 0.0277(10) 0.0313(10) 0.0016(9) 0.0021(8) 0.0039(8)
O5 0.0245(9) 0.0254(10) 0.0312(10) -0.0036(8) 0.0027(7) -0.0012(8)
C6 0.0215(13) 0.0267(15) 0.0304(14) -0.0043(12) -0.0034(11) 0.0027(12)
C7 0.0311(16) 0.0293(16) 0.0393(18) -0.0047(15) -0.0028(14) 0.0075(13)
C8 0.0257(14) 0.0346(17) 0.0352(16) -0.0011(15) 0.0003(12) 0.0034(15)
O9 0.0238(9) 0.0235(10) 0.0400(11) -0.0019(9) -0.0052(8) 0.0035(8)
O10 0.0226(9) 0.0279(10) 0.0360(10) 0.0052(9) -0.0018(8) 0.0035(8)
C11 0.0194(12) 0.0318(15) 0.0328(14) -0.0004(13) -0.0038(11) -0.0016(12)
C12 0.0269(16) 0.038(2) 0.049(2) -0.0051(17) -0.0066(15) -0.0060(15)
C13 0.0245(16) 0.0391(19) 0.049(2) 0.0066(17) -0.0042(15) 0.0048(15)
O14 0.0244(9) 0.0297(10) 0.0343(10) -0.0011(9) -0.0021(8) -0.0067(8)
O15 0.0259(10) 0.0281(10) 0.0382(11) -0.0060(9) -0.0041(8) 0.0004(8)
